data_1528243
loop_
_publ_author_name
'Zandbergen, H.W.'
'Ijdo, D.J.W.'

_publ_section_title
;
 Neutron powder diffraction on Rb Cr I3 and magnetic measurements on Rb Cr
 I3 and Cs Cr I3
;
_journal_name_full 'Journal of Solid State Chemistry'
_journal_page_first 199
_journal_page_last 210
_journal_volume 38
_journal_year 1981
_chemical_formula_sum 'Cr I3 Rb'
_chemical_name_systematic 'Rb Cr I3'
_space_group_IT_number 5
_symmetry_space_group_name_Hall 'C 2y'
_symmetry_space_group_name_H-M 'C 1 2 1'
_cell_angle_alpha 90
_cell_angle_beta 96.88
_cell_angle_gamma 90
_cell_formula_units_Z 8
_cell_length_a 13.586
_cell_length_b 7.923
_cell_length_c 14.094
_cell_volume 1506.180
_citation_journal_id_ASTM JSSCBI
_cod_data_source_file Zandbergen_JSSCBI_1981_1492.cif
_cod_data_source_block Cr1I3Rb1
_cod_original_cell_volume 1506.18
_cod_original_formula_sum 'Cr1 I3 Rb1'
_cod_database_code 1528243

loop_
_symmetry_equiv_pos_as_xyz
x,y,z
-x,y,-z
x+1/2,y+1/2,z
-x+1/2,y+1/2,-z

loop_
_atom_site_label
_atom_site_type_symbol
_atom_site_fract_x
_atom_site_fract_y
_atom_site_fract_z
_atom_site_occupancy
_atom_site_U_iso_or_equiv
Cr1 Cr+2 0 0 0 1 0.0
Cr3 Cr+2 -0.002 0.035 0.249 1 0.0
Cr2 Cr+2 0 0.063 0.5 1 0.0
I5 I-1 0.085 -0.185 0.391 1 0.0
I2 I-1 0.176 0.061 0.667 1 0.0
Rb2 Rb+1 0.326 0.015 0.876 1 0.0
I4 I-1 0.089 0.252 0.909 1 0.0
I3 I-1 0.085 0.31 0.401 1 0.0
Rb1 Rb+1 0.35 0.036 0.391 1 0.0
I1 I-1 0.166 0.023 0.164 1 0.0
I6 I-1 0.082 -0.254 0.881 1 0.0
